data_4338913
loop_
_publ_author_name
'Piro, Nicholas A.'
'Cummins, Christopher C.'

_publ_section_title
;
 Ethylenebis(triphenylphosphine)platinum as a probe for niobium-mediated
 diphosphorus chemistry.
;
_journal_issue 18
_journal_name_full 'Inorganic chemistry'
_journal_page_first 7387
_journal_page_last 7393
_journal_paper_doi 10.1021/ic700514u
_journal_volume 46
_journal_year 2007
_chemical_formula_sum 'C60 H92 N3 Na Nb O13 P W'
_chemical_formula_weight 1394.09
_chemical_name_common '[Na(12c4)][(Ar[Np]N)3Nb=P-W(CO)5]'
_chemical_name_systematic
; 
 ? 
;
_space_group_IT_number 19
_symmetry_cell_setting orthorhombic
_symmetry_space_group_name_Hall 'P 2ac 2ab'
_symmetry_space_group_name_H-M 'P 21 21 21'
_atom_sites_solution_hydrogens geom
_atom_sites_solution_primary direct
_atom_sites_solution_secondary difmap
_audit_creation_method SHELXL-97
_cell_angle_alpha 90.00
_cell_angle_beta 90.00
_cell_angle_gamma 90.00
_cell_formula_units_Z 4
_cell_length_a 13.2971(3)
_cell_length_b 19.6681(7)
_cell_length_c 25.3876(8)
_cell_measurement_reflns_used 9205
_cell_measurement_temperature 100(2)
_cell_measurement_theta_max 28.27
_cell_measurement_theta_min 2.22
_cell_volume 6639.6(3)
_computing_cell_refinement 'SAINT 5 (Bruker-AXS, 2003)'
_computing_data_collection 'SMART 5 (Bruker-AXS, 2003)'
_computing_data_reduction 'SAINT 5 (Bruker-AXS, 2003)'
_computing_molecular_graphics 'Bruker SHELXTL'
_computing_publication_material 'Bruker SHELXTL'
_computing_structure_refinement 'SHELXL-97 (Sheldrick, 1997)'
_computing_structure_solution 'SHELXS-97 (Sheldrick, 1990)'
_diffrn_ambient_temperature 100(2)
_diffrn_measured_fraction_theta_full 0.998
_diffrn_measured_fraction_theta_max 0.998
_diffrn_measurement_device_type 'Bruker Smart APEX CCD'
_diffrn_measurement_method 'omega and phi scans'
_diffrn_radiation_monochromator graphite
_diffrn_radiation_source 'fine-focus sealed tube'
_diffrn_radiation_type MoK\a
_diffrn_radiation_wavelength 0.71073
_diffrn_reflns_av_R_equivalents 0.0479
_diffrn_reflns_av_sigmaI/netI 0.0370
_diffrn_reflns_limit_h_max 17
_diffrn_reflns_limit_h_min -17
_diffrn_reflns_limit_k_max 26
_diffrn_reflns_limit_k_min 0
_diffrn_reflns_limit_l_max 33
_diffrn_reflns_limit_l_min 0
_diffrn_reflns_number 137847
_diffrn_reflns_theta_full 28.37
_diffrn_reflns_theta_max 28.37
_diffrn_reflns_theta_min 1.60
_exptl_absorpt_coefficient_mu 1.993
_exptl_absorpt_correction_T_max 0.7677
_exptl_absorpt_correction_T_min 0.5862
_exptl_absorpt_correction_type multi-scan
_exptl_absorpt_process_details sadabs
_exptl_crystal_colour red
_exptl_crystal_density_diffrn 1.395
_exptl_crystal_density_method 'not measured'
_exptl_crystal_description block
_exptl_crystal_F_000 2872
_exptl_crystal_size_max 0.30
_exptl_crystal_size_mid 0.16
_exptl_crystal_size_min 0.14
_refine_diff_density_max 2.126
_refine_diff_density_min -0.385
_refine_diff_density_rms 0.094
_refine_ls_abs_structure_details 'Flack H D (1983), Acta Cryst. A39, 876-881'
_refine_ls_abs_structure_Flack -0.009(3)
_refine_ls_extinction_method none
_refine_ls_goodness_of_fit_ref 1.048
_refine_ls_hydrogen_treatment constr
_refine_ls_matrix_type full
_refine_ls_number_parameters 954
_refine_ls_number_reflns 16551
_refine_ls_number_restraints 2186
_refine_ls_restrained_S_all 1.117
_refine_ls_R_factor_all 0.0304
_refine_ls_R_factor_gt 0.0283
_refine_ls_shift/su_max 0.001
_refine_ls_shift/su_mean 0.000
_refine_ls_structure_factor_coef Fsqd
_refine_ls_weighting_details 'calc w=1/[\s^2^(Fo^2^)+(0.0362P)^2^+1.6500P] where P=(Fo^2^+2Fc^2^)/3'
_refine_ls_weighting_scheme calc
_refine_ls_wR_factor_gt 0.0668
_refine_ls_wR_factor_ref 0.0676
_reflns_number_gt 15645
_reflns_number_total 16551
_reflns_threshold_expression >2sigma(I)
_cod_data_source_file ic700514u.cif
_cod_data_source_block 640198
_cod_depositor_comments
;
The following automatic conversions were performed:

'_symmetry_cell_setting' value 'Orthorhombic' changed to
'orthorhombic' according to
/usr/data/users/saulius/automatic-downloads/retrospective/ACS/lib/dictionaries/cif_core.dic
dictionary named 'cif_core.dic' version 2.4.2 from 2011-04-26.

Automatic conversion script
Id: cif_fix_values 2281 2013-09-26 08:29:07Z andrius 
;
_cod_original_sg_symbol_H-M P2(1)2(1)2(1)
_cod_database_code 4338913

loop_
_symmetry_equiv_pos_as_xyz
'x, y, z'
'-x+1/2, -y, z+1/2'
'-x, y+1/2, -z+1/2'
'x+1/2, -y+1/2, -z'

loop_
_atom_site_label
_atom_site_type_symbol
_atom_site_fract_x
_atom_site_fract_y
_atom_site_fract_z
_atom_site_U_iso_or_equiv
_atom_site_adp_type
_atom_site_occupancy
_atom_site_symmetry_multiplicity
_atom_site_calc_flag
_atom_site_refinement_flags
_atom_site_disorder_assembly
_atom_site_disorder_group
W1 W -0.058455(9) -0.058954(6) 0.383685(5) 0.01954(4) Uani 1 1 d . . .
Nb1 Nb 0.207145(19) 0.097282(14) 0.358542(11) 0.01575(6) Uani 1 1 d . . .
N1 N 0.27545(19) 0.06955(14) 0.28909(11) 0.0197(5) Uani 1 1 d . . .
P1 P 0.08343(6) 0.02318(4) 0.36286(3) 0.01901(16) Uani 1 1 d . . .
O1 O -0.2274(2) -0.16415(17) 0.41184(13) 0.0518(9) Uani 1 1 d . . .
C1 C -0.1656(3) -0.1251(2) 0.40019(15) 0.0329(8) Uani 1 1 d . . .
N2 N 0.2813(2) 0.09840(14) 0.43126(11) 0.0207(6) Uani 1 1 d . . .
C2 C -0.1057(3) 0.00088(19) 0.44405(15) 0.0280(8) Uani 1 1 d . . .
O2 O -0.1379(3) 0.03438(17) 0.47667(13) 0.0505(8) Uani 1 1 d . . .
N3 N 0.12887(19) 0.18430(13) 0.34667(11) 0.0190(5) Uani 1 1 d . . .
C3 C -0.0171(3) -0.11415(19) 0.31909(16) 0.0301(8) Uani 1 1 d . . .
O3 O 0.0038(2) -0.14385(17) 0.28186(12) 0.0448(8) Uani 1 1 d . . .
O4 O -0.2003(2) 0.03457(15) 0.31346(12) 0.0445(7) Uani 1 1 d . . .
C4 C -0.1486(3) -0.00042(19) 0.33770(15) 0.0292(8) Uani 1 1 d . . .
O5 O 0.0867(3) -0.13915(16) 0.46172(12) 0.0491(8) Uani 1 1 d . . .
C5 C 0.0358(3) -0.11021(19) 0.43249(15) 0.0318(8) Uani 1 1 d . . .
C11 C 0.3384(2) 0.12237(17) 0.26956(14) 0.0224(7) Uani 1 1 d . . .
C12 C 0.4056(3) 0.15365(17) 0.30471(15) 0.0242(7) Uani 1 1 d . . .
H12 H 0.4123 0.1357 0.3393 0.029 Uiso 1 1 calc R . .
C13 C 0.4627(3) 0.20999(18) 0.29066(16) 0.0295(8) Uani 1 1 d . . .
C14 C 0.4554(3) 0.23517(19) 0.23974(17) 0.0343(9) Uani 1 1 d . . .
H14 H 0.4933 0.2741 0.2298 0.041 Uiso 1 1 calc R . .
C15 C 0.3930(3) 0.2038(2) 0.20305(17) 0.0343(9) Uani 1 1 d . . .
C16 C 0.3346(3) 0.14796(19) 0.21793(15) 0.0269(7) Uani 1 1 d . . .
H16 H 0.2916 0.1270 0.1928 0.032 Uiso 1 1 calc R . .
C17 C 0.2410(2) 0.01803(18) 0.25079(13) 0.0225(7) Uani 1 1 d . . .
H17A H 0.2287 0.0412 0.2168 0.027 Uiso 1 1 calc R . .
H17B H 0.1757 0.0000 0.2632 0.027 Uiso 1 1 calc R . .
C18 C 0.3112(3) -0.04258(17) 0.24041(14) 0.0243(7) Uani 1 1 d . . .
C19 C 0.2518(3) -0.0941(2) 0.20750(16) 0.0339(9) Uani 1 1 d . . .
H19A H 0.2295 -0.0726 0.1747 0.051 Uiso 1 1 calc R . .
H19B H 0.1931 -0.1096 0.2275 0.051 Uiso 1 1 calc R . .
H19C H 0.2949 -0.1331 0.1992 0.051 Uiso 1 1 calc R . .
C21 C 0.3862(2) 0.09052(18) 0.43317(14) 0.0230(7) Uani 1 1 d . . .
C22 C 0.4286(3) 0.03423(19) 0.40787(14) 0.0284(7) Uani 1 1 d . . .
H22 H 0.3853 0.0003 0.3940 0.034 Uiso 1 1 calc R . .
C23 C 0.5324(3) 0.0263(3) 0.40234(17) 0.0434(11) Uani 1 1 d . . .
C24 C 0.5948(3) 0.0758(3) 0.42369(17) 0.0471(12) Uani 1 1 d . . .
H24 H 0.6655 0.0720 0.4193 0.057 Uiso 1 1 calc R . .
C25 C 0.5562(3) 0.1304(2) 0.45114(16) 0.0387(9) Uani 1 1 d . . .
C26 C 0.4527(3) 0.13787(19) 0.45606(14) 0.0283(7) Uani 1 1 d . . .
H26 H 0.4264 0.1754 0.4751 0.034 Uiso 1 1 calc R . .
C27 C 0.2312(3) 0.1289(2) 0.47743(14) 0.0263(7) Uani 1 1 d . . .
H27A H 0.1674 0.1498 0.4655 0.032 Uiso 1 1 calc R . .
H27B H 0.2744 0.1661 0.4909 0.032 Uiso 1 1 calc R . .
C28 C 0.2072(3) 0.0803(2) 0.52391(14) 0.0321(9) Uani 1 1 d . . .
C29 C 0.3017(3) 0.0472(2) 0.54530(15) 0.0365(9) Uani 1 1 d . . .
H29A H 0.2846 0.0193 0.5760 0.055 Uiso 1 1 calc R . .
H29B H 0.3498 0.0824 0.5557 0.055 Uiso 1 1 calc R . .
H29C H 0.3317 0.0183 0.5180 0.055 Uiso 1 1 calc R . .
C31 C 0.1925(2) 0.24290(16) 0.34171(13) 0.0186(6) Uani 1 1 d . . .
C32 C 0.2489(2) 0.26458(16) 0.38500(14) 0.0205(6) Uani 1 1 d . . .
H32 H 0.2430 0.2409 0.4175 0.025 Uiso 1 1 calc R . .
C33 C 0.3133(2) 0.31998(16) 0.38159(16) 0.0257(7) Uani 1 1 d . . .
C34 C 0.3215(3) 0.35425(18) 0.33393(15) 0.0288(8) Uani 1 1 d . . .
H34 H 0.3656 0.3921 0.3313 0.035 Uiso 1 1 calc R . .
C35 C 0.2664(3) 0.33410(19) 0.29003(15) 0.0281(8) Uani 1 1 d . . .
C36 C 0.2020(3) 0.27819(17) 0.29414(14) 0.0239(7) Uani 1 1 d . . .
H36 H 0.1644 0.2640 0.2643 0.029 Uiso 1 1 calc R . .
C37 C 0.0246(2) 0.19322(17) 0.32806(13) 0.0194(6) Uani 1 1 d . . .
H37A H -0.0032 0.1477 0.3199 0.023 Uiso 1 1 calc R . .
H37B H 0.0266 0.2192 0.2947 0.023 Uiso 1 1 calc R . .
C38 C -0.0492(3) 0.22940(16) 0.36579(13) 0.0227(6) Uani 1 1 d . . .
C39 C -0.0516(3) 0.1931(2) 0.41887(16) 0.0428(10) Uani 1 1 d . . .
H39A H 0.0154 0.1947 0.4349 0.064 Uiso 1 1 calc R . .
H39B H -0.0716 0.1456 0.4137 0.064 Uiso 1 1 calc R . .
H39C H -0.1001 0.2157 0.4421 0.064 Uiso 1 1 calc R . .
C110 C 0.3419(4) -0.0747(2) 0.29236(17) 0.0429(11) Uani 1 1 d . . .
H11A H 0.2816 -0.0855 0.3129 0.064 Uiso 1 1 calc R . .
H11B H 0.3841 -0.0429 0.3122 0.064 Uiso 1 1 calc R . .
H11C H 0.3798 -0.1165 0.2855 0.064 Uiso 1 1 calc R . .
C111 C 0.4047(3) -0.0211(2) 0.21045(19) 0.0413(10) Uani 1 1 d . . .
H11D H 0.4471 -0.0610 0.2039 0.062 Uiso 1 1 calc R . .
H11E H 0.4423 0.0122 0.2313 0.062 Uiso 1 1 calc R . .
H11F H 0.3851 -0.0007 0.1768 0.062 Uiso 1 1 calc R . .
C131 C 0.5336(3) 0.2413(2) 0.33057(19) 0.0402(10) Uani 1 1 d . . .
H13A H 0.5577 0.2852 0.3174 0.060 Uiso 1 1 calc R . .
H13B H 0.5910 0.2109 0.3362 0.060 Uiso 1 1 calc R . .
H13C H 0.4980 0.2481 0.3640 0.060 Uiso 1 1 calc R . .
C151 C 0.3871(3) 0.2310(3) 0.1476(2) 0.0491(12) Uani 1 1 d . . .
H15A H 0.3299 0.2622 0.1447 0.074 Uiso 1 1 calc R . .
H15B H 0.3783 0.1932 0.1229 0.074 Uiso 1 1 calc R . .
H15C H 0.4493 0.2554 0.1392 0.074 Uiso 1 1 calc R . .
C210 C 0.1290(5) 0.0297(4) 0.5071(2) 0.082(2) Uani 1 1 d . . .
H21A H 0.1594 -0.0036 0.4831 0.123 Uiso 1 1 calc R . .
H21B H 0.0742 0.0533 0.4890 0.123 Uiso 1 1 calc R . .
H21C H 0.1024 0.0062 0.5381 0.123 Uiso 1 1 calc R . .
C211 C 0.1615(4) 0.1267(3) 0.56763(18) 0.0543(14) Uani 1 1 d . . .
H21D H 0.1067 0.1539 0.5527 0.081 Uiso 1 1 calc R . .
H21E H 0.2137 0.1569 0.5814 0.081 Uiso 1 1 calc R . .
H21F H 0.1352 0.0983 0.5962 0.081 Uiso 1 1 calc R . .
C231 C 0.5752(4) -0.0343(3) 0.3735(2) 0.0678(17) Uani 1 1 d . . .
H23A H 0.5797 -0.0239 0.3358 0.102 Uiso 1 1 calc R . .
H23B H 0.5312 -0.0737 0.3787 0.102 Uiso 1 1 calc R . .
H23C H 0.6424 -0.0445 0.3872 0.102 Uiso 1 1 calc R . .
C251 C 0.6258(3) 0.1832(3) 0.4754(2) 0.0542(13) Uani 1 1 d . . .
H25A H 0.6884 0.1853 0.4552 0.081 Uiso 1 1 calc R . .
H25B H 0.6409 0.1705 0.5119 0.081 Uiso 1 1 calc R . .
H25C H 0.5929 0.2277 0.4748 0.081 Uiso 1 1 calc R . .
C310 C -0.1532(3) 0.2250(2) 0.34004(18) 0.0347(9) Uani 1 1 d . . .
H31A H -0.1725 0.1772 0.3362 0.052 Uiso 1 1 calc R . .
H31B H -0.1510 0.2466 0.3053 0.052 Uiso 1 1 calc R . .
H31C H -0.2025 0.2485 0.3622 0.052 Uiso 1 1 calc R . .
C311 C -0.0214(3) 0.3040(2) 0.37373(19) 0.0407(11) Uani 1 1 d . . .
H31D H -0.0717 0.3258 0.3963 0.061 Uiso 1 1 calc R . .
H31E H -0.0194 0.3270 0.3395 0.061 Uiso 1 1 calc R . .
H31F H 0.0449 0.3070 0.3905 0.061 Uiso 1 1 calc R . .
C331 C 0.3721(3) 0.3432(2) 0.42938(17) 0.0361(9) Uani 1 1 d . . .
H33A H 0.3252 0.3576 0.4570 0.054 Uiso 1 1 calc R . .
H33B H 0.4155 0.3815 0.4196 0.054 Uiso 1 1 calc R . .
H33C H 0.4135 0.3056 0.4424 0.054 Uiso 1 1 calc R . .
C351 C 0.2777(3) 0.3719(2) 0.23840(18) 0.0409(10) Uani 1 1 d . . .
H35A H 0.2297 0.3537 0.2127 0.061 Uiso 1 1 calc R . .
H35B H 0.3463 0.3661 0.2251 0.061 Uiso 1 1 calc R . .
H35C H 0.2642 0.4203 0.2440 0.061 Uiso 1 1 calc R . .
Na1 Na 0.16759(10) 0.62294(7) 0.37914(6) 0.0277(3) Uani 1 1 d . . .
O6 O 0.0990(7) 0.5397(5) 0.3168(4) 0.051(2) Uani 0.661(7) 1 d PDU A 1
C43 C 0.0331(5) 0.5717(4) 0.2811(3) 0.0509(16) Uani 0.661(7) 1 d PDU A 1
H43A H 0.0000 0.5362 0.2596 0.061 Uiso 0.661(7) 1 calc PR A 1
H43B H 0.0733 0.6003 0.2570 0.061 Uiso 0.661(7) 1 calc PR A 1
C44 C -0.0439(7) 0.6135(5) 0.3049(4) 0.057(2) Uani 0.661(7) 1 d PDU A 1
H44A H -0.0868 0.6345 0.2775 0.069 Uiso 0.661(7) 1 calc PR A 1
H44B H -0.0870 0.5860 0.3285 0.069 Uiso 0.661(7) 1 calc PR A 1
O7 O 0.0073(6) 0.6639(4) 0.3337(3) 0.0505(17) Uani 0.661(7) 1 d PDU A 1
C45 C -0.0507(7) 0.6996(4) 0.3705(4) 0.080(2) Uani 0.661(7) 1 d PDU A 1
H45A H -0.1184 0.7067 0.3553 0.096 Uiso 0.661(7) 1 calc PR A 1
H45B H -0.0199 0.7449 0.3756 0.096 Uiso 0.661(7) 1 calc PR A 1
C46 C -0.0624(8) 0.6690(6) 0.4207(4) 0.085(3) Uani 0.661(7) 1 d PDU A 1
H46A H -0.0954 0.7018 0.4447 0.102 Uiso 0.661(7) 1 calc PR A 1
H46B H -0.1072 0.6290 0.4173 0.102 Uiso 0.661(7) 1 calc PR A 1
O8 O 0.0292(6) 0.6482(4) 0.4430(3) 0.0634(17) Uani 0.661(7) 1 d PDU A 1
C47 C 0.0237(9) 0.5937(6) 0.4766(4) 0.079(2) Uani 0.661(7) 1 d PDU A 1
H47A H -0.0414 0.5963 0.4954 0.094 Uiso 0.661(7) 1 calc PR A 1
H47B H 0.0774 0.5989 0.5032 0.094 Uiso 0.661(7) 1 calc PR A 1
C48 C 0.0320(7) 0.5275(5) 0.4547(3) 0.071(2) Uani 0.661(7) 1 d PDU A 1
H48A H -0.0267 0.5183 0.4318 0.085 Uiso 0.661(7) 1 calc PR A 1
H48B H 0.0324 0.4934 0.4834 0.085 Uiso 0.661(7) 1 calc PR A 1
O9 O 0.1218(5) 0.5219(4) 0.4248(3) 0.0487(15) Uani 0.661(7) 1 d PDU A 1
C49 C 0.1154(12) 0.4690(5) 0.3886(4) 0.071(3) Uani 0.661(7) 1 d PDU A 1
H49A H 0.0832 0.4301 0.4067 0.085 Uiso 0.661(7) 1 calc PR A 1
H49B H 0.1850 0.4549 0.3800 0.085 Uiso 0.661(7) 1 calc PR A 1
C50 C 0.0635(7) 0.4787(3) 0.3397(3) 0.0517(17) Uani 0.661(7) 1 d PDU A 1
H50A H 0.0765 0.4399 0.3158 0.062 Uiso 0.661(7) 1 calc PR A 1
H50B H -0.0099 0.4817 0.3459 0.062 Uiso 0.661(7) 1 calc PR A 1
O6A O 0.1078(12) 0.5392(7) 0.3179(6) 0.033(3) Uani 0.339(7) 1 d PDU A 2
C43A C 0.0051(10) 0.5468(8) 0.3037(7) 0.059(3) Uani 0.339(7) 1 d PDU A 2
H43C H -0.0382 0.5201 0.3278 0.071 Uiso 0.339(7) 1 calc PR A 2
H43D H -0.0061 0.5305 0.2673 0.071 Uiso 0.339(7) 1 calc PR A 2
C44A C -0.0188(16) 0.6192(10) 0.3077(7) 0.069(4) Uani 0.339(7) 1 d PDU A 2
H44C H 0.0138 0.6421 0.2775 0.082 Uiso 0.339(7) 1 calc PR A 2
H44D H -0.0923 0.6238 0.3026 0.082 Uiso 0.339(7) 1 calc PR A 2
O7A O 0.0064(12) 0.6569(7) 0.3535(5) 0.053(3) Uani 0.339(7) 1 d PDU A 2
C45A C -0.0688(10) 0.6560(11) 0.3932(6) 0.071(3) Uani 0.339(7) 1 d PDU A 2
H45C H -0.1079 0.6132 0.3906 0.085 Uiso 0.339(7) 1 calc PR A 2
H45D H -0.1156 0.6945 0.3877 0.085 Uiso 0.339(7) 1 calc PR A 2
C46A C -0.0240(15) 0.6610(13) 0.4450(7) 0.087(4) Uani 0.339(7) 1 d PDU A 2
H46C H -0.0106 0.7098 0.4517 0.105 Uiso 0.339(7) 1 calc PR A 2
H46D H -0.0755 0.6465 0.4708 0.105 Uiso 0.339(7) 1 calc PR A 2
O8A O 0.0643(8) 0.6254(6) 0.4566(4) 0.048(3) Uani 0.339(7) 1 d PDU A 2
C47A C 0.0569(16) 0.5669(8) 0.4847(6) 0.069(4) Uani 0.339(7) 1 d PDU A 2
H47C H -0.0137 0.5510 0.4828 0.082 Uiso 0.339(7) 1 calc PR A 2
H47D H 0.0712 0.5775 0.5221 0.082 Uiso 0.339(7) 1 calc PR A 2
C48A C 0.1185(15) 0.5137(8) 0.4697(6) 0.077(4) Uani 0.339(7) 1 d PDU A 2
H48C H 0.1756 0.5127 0.4947 0.092 Uiso 0.339(7) 1 calc PR A 2
H48D H 0.0801 0.4712 0.4753 0.092 Uiso 0.339(7) 1 calc PR A 2
O9A O 0.1583(9) 0.5104(7) 0.4203(5) 0.045(3) Uani 0.339(7) 1 d PDU A 2
C49A C 0.133(2) 0.4566(9) 0.3885(7) 0.066(3) Uani 0.339(7) 1 d PDU A 2
H49C H 0.0666 0.4386 0.3996 0.079 Uiso 0.339(7) 1 calc PR A 2
H49D H 0.1831 0.4199 0.3931 0.079 Uiso 0.339(7) 1 calc PR A 2
C50A C 0.1285(16) 0.4744(7) 0.3354(6) 0.068(3) Uani 0.339(7) 1 d PDU A 2
H50C H 0.1941 0.4615 0.3199 0.082 Uiso 0.339(7) 1 calc PR A 2
H50D H 0.0776 0.4442 0.3191 0.082 Uiso 0.339(7) 1 calc PR A 2
O10 O 0.3295(5) 0.5731(4) 0.3439(2) 0.0542(17) Uani 0.588(5) 1 d PDU A 1
C51 C 0.3338(11) 0.5966(7) 0.2917(4) 0.075(3) Uani 0.588(5) 1 d PDU A 1
H51A H 0.2865 0.5693 0.2703 0.090 Uiso 0.588(5) 1 calc PR A 1
H51B H 0.4023 0.5879 0.2780 0.090 Uiso 0.588(5) 1 calc PR A 1
C52 C 0.3110(8) 0.6670(6) 0.2835(4) 0.082(3) Uani 0.588(5) 1 d PDU A 1
H52A H 0.3659 0.6950 0.2986 0.098 Uiso 0.588(5) 1 calc PR A 1
H52B H 0.3085 0.6761 0.2452 0.098 Uiso 0.588(5) 1 calc PR A 1
O11 O 0.2215(5) 0.6866(4) 0.3057(2) 0.0463(14) Uani 0.588(5) 1 d PDU A 1
C53 C 0.2164(13) 0.7554(6) 0.3143(5) 0.081(3) Uani 0.588(5) 1 d PDU A 1
H53A H 0.1482 0.7707 0.3040 0.097 Uiso 0.588(5) 1 calc PR A 1
H53B H 0.2644 0.7776 0.2899 0.097 Uiso 0.588(5) 1 calc PR A 1
C54 C 0.2361(9) 0.7809(5) 0.3664(3) 0.066(2) Uani 0.588(5) 1 d PDU A 1
H54A H 0.3092 0.7896 0.3698 0.080 Uiso 0.588(5) 1 calc PR A 1
H54B H 0.2010 0.8250 0.3707 0.080 Uiso 0.588(5) 1 calc PR A 1
O12 O 0.2060(4) 0.7373(2) 0.4070(2) 0.0430(13) Uani 0.588(5) 1 d PDU A 1
C55 C 0.2639(10) 0.7422(6) 0.4520(5) 0.063(3) Uani 0.588(5) 1 d PDU A 1
H55A H 0.2186 0.7385 0.4829 0.076 Uiso 0.588(5) 1 calc PR A 1
H55B H 0.2944 0.7881 0.4529 0.076 Uiso 0.588(5) 1 calc PR A 1
C56 C 0.3427(6) 0.6933(4) 0.4583(3) 0.0488(18) Uani 0.588(5) 1 d PDU A 1
H56A H 0.3995 0.7054 0.4349 0.059 Uiso 0.588(5) 1 calc PR A 1
H56B H 0.3673 0.6945 0.4951 0.059 Uiso 0.588(5) 1 calc PR A 1
O13 O 0.3096(4) 0.6268(2) 0.44616(19) 0.0311(11) Uani 0.588(5) 1 d PDU A 1
C57 C 0.3909(8) 0.5851(6) 0.4319(3) 0.063(3) Uani 0.588(5) 1 d PDU A 1
H57A H 0.3767 0.5383 0.4441 0.075 Uiso 0.588(5) 1 calc PR A 1
H57B H 0.4515 0.6011 0.4508 0.075 Uiso 0.588(5) 1 calc PR A 1
C58 C 0.4134(6) 0.5827(7) 0.3765(3) 0.081(3) Uani 0.588(5) 1 d PDU A 1
H58A H 0.4468 0.6258 0.3663 0.098 Uiso 0.588(5) 1 calc PR A 1
H58B H 0.4617 0.5453 0.3700 0.098 Uiso 0.588(5) 1 calc PR A 1
O10A O 0.3259(6) 0.5723(4) 0.3731(3) 0.050(2) Uani 0.412(5) 1 d PDU A 2
C51A C 0.3907(8) 0.5988(7) 0.3336(4) 0.055(3) Uani 0.412(5) 1 d PDU A 2
H51C H 0.4436 0.5648 0.3256 0.066 Uiso 0.412(5) 1 calc PR A 2
H51D H 0.4242 0.6402 0.3471 0.066 Uiso 0.412(5) 1 calc PR A 2
C52A C 0.3356(11) 0.6156(7) 0.2845(5) 0.046(2) Uani 0.412(5) 1 d PDU A 2
H52C H 0.3808 0.6406 0.2603 0.055 Uiso 0.412(5) 1 calc PR A 2
H52D H 0.3149 0.5730 0.2667 0.055 Uiso 0.412(5) 1 calc PR A 2
O11A O 0.2499(6) 0.6554(4) 0.2947(3) 0.0376(18) Uani 0.412(5) 1 d PDU A 2
C53A C 0.2764(8) 0.7256(5) 0.2939(4) 0.040(2) Uani 0.412(5) 1 d PDU A 2
H53C H 0.2861 0.7413 0.2572 0.048 Uiso 0.412(5) 1 calc PR A 2
H53D H 0.3397 0.7331 0.3136 0.048 Uiso 0.412(5) 1 calc PR A 2
C54A C 0.1919(9) 0.7632(7) 0.3192(5) 0.046(2) Uani 0.412(5) 1 d PDU A 2
H54C H 0.2029 0.8127 0.3153 0.055 Uiso 0.412(5) 1 calc PR A 2
H54D H 0.1280 0.7514 0.3014 0.055 Uiso 0.412(5) 1 calc PR A 2
O12A O 0.1853(6) 0.7470(4) 0.3718(3) 0.054(2) Uani 0.412(5) 1 d PDU A 2
C55A C 0.2589(10) 0.7697(6) 0.4083(4) 0.057(2) Uani 0.412(5) 1 d PDU A 2
H55C H 0.2522 0.8193 0.4138 0.068 Uiso 0.412(5) 1 calc PR A 2
H55D H 0.3271 0.7604 0.3943 0.068 Uiso 0.412(5) 1 calc PR A 2
C56A C 0.2448(12) 0.7337(7) 0.4586(5) 0.051(3) Uani 0.412(5) 1 d PDU A 2
H56C H 0.2921 0.7521 0.4851 0.061 Uiso 0.412(5) 1 calc PR A 2
H56D H 0.1755 0.7412 0.4715 0.061 Uiso 0.412(5) 1 calc PR A 2
O13A O 0.2618(7) 0.6642(5) 0.4523(3) 0.057(2) Uani 0.412(5) 1 d PDU A 2
C57A C 0.3600(10) 0.6392(7) 0.4500(5) 0.054(3) Uani 0.412(5) 1 d PDU A 2
H57C H 0.3870 0.6349 0.4862 0.065 Uiso 0.412(5) 1 calc PR A 2
H57D H 0.4028 0.6719 0.4306 0.065 Uiso 0.412(5) 1 calc PR A 2
C58A C 0.3640(13) 0.5737(8) 0.4241(5) 0.065(3) Uani 0.412(5) 1 d PDU A 2
H58C H 0.4350 0.5585 0.4230 0.077 Uiso 0.412(5) 1 calc PR A 2
H58D H 0.3262 0.5405 0.4457 0.077 Uiso 0.412(5) 1 calc PR A 2

loop_
_atom_site_aniso_label
_atom_site_aniso_U_11
_atom_site_aniso_U_22
_atom_site_aniso_U_33
_atom_site_aniso_U_23
_atom_site_aniso_U_13
_atom_site_aniso_U_12
W1 0.02031(6) 0.01834(6) 0.01997(6) 0.00085(5) -0.00113(5) -0.00433(5)
Nb1 0.01240(12) 0.01701(13) 0.01784(13) 0.00170(11) 0.00051(10) 0.00042(10)
N1 0.0146(12) 0.0217(14) 0.0228(13) -0.0011(11) 0.0025(10) 0.0003(10)
P1 0.0161(4) 0.0195(4) 0.0214(4) 0.0013(3) 0.0010(3) -0.0019(3)
O1 0.0499(19) 0.053(2) 0.053(2) 0.0091(16) -0.0045(15) -0.0347(16)
C1 0.038(2) 0.0299(19) 0.030(2) 0.0005(15) -0.0059(16) -0.0115(16)
N2 0.0168(13) 0.0219(14) 0.0235(14) 0.0000(11) -0.0010(10) 0.0007(11)
C2 0.0292(18) 0.0292(19) 0.0258(18) 0.0025(15) -0.0020(15) -0.0047(15)
O2 0.057(2) 0.054(2) 0.0405(18) -0.0136(15) 0.0078(15) 0.0044(16)
N3 0.0163(12) 0.0190(13) 0.0216(14) 0.0003(11) -0.0023(10) -0.0005(10)
C3 0.0329(19) 0.0272(19) 0.030(2) 0.0021(15) -0.0040(15) -0.0011(15)
O3 0.0535(19) 0.0478(18) 0.0331(16) -0.0162(14) 0.0000(14) 0.0048(15)
O4 0.0489(18) 0.0429(17) 0.0418(17) 0.0042(13) -0.0176(15) 0.0094(14)
C4 0.0306(19) 0.0301(19) 0.0269(19) -0.0068(15) -0.0020(15) -0.0068(15)
O5 0.061(2) 0.0454(18) 0.0404(17) 0.0067(14) -0.0105(15) 0.0211(16)
C5 0.041(2) 0.0256(19) 0.0290(19) -0.0017(15) 0.0034(16) -0.0001(15)
C11 0.0177(15) 0.0205(16) 0.0292(18) 0.0021(13) 0.0069(13) 0.0036(12)
C12 0.0189(15) 0.0233(17) 0.0303(18) 0.0011(14) 0.0078(13) 0.0035(13)
C13 0.0190(17) 0.0239(17) 0.046(2) -0.0021(15) 0.0091(15) 0.0020(13)
C14 0.0228(18) 0.0226(17) 0.057(3) 0.0091(17) 0.0138(17) 0.0018(14)
C15 0.0239(18) 0.037(2) 0.042(2) 0.0180(18) 0.0125(16) 0.0109(16)
C16 0.0207(16) 0.0287(18) 0.0312(19) 0.0082(15) 0.0035(14) 0.0065(14)
C17 0.0186(15) 0.0302(18) 0.0186(16) 0.0000(14) 0.0011(12) 0.0001(13)
C18 0.0213(16) 0.0250(17) 0.0266(17) -0.0045(13) 0.0046(13) -0.0033(13)
C19 0.0318(19) 0.038(2) 0.031(2) -0.0146(18) 0.0064(16) -0.0067(17)
C21 0.0158(15) 0.0296(17) 0.0237(17) -0.0014(14) -0.0016(12) 0.0007(13)
C22 0.0242(18) 0.0347(18) 0.0263(17) -0.0085(14) -0.0088(14) 0.0073(14)
C23 0.0268(19) 0.066(3) 0.038(2) -0.016(2) -0.0060(16) 0.0191(19)
C24 0.0159(16) 0.084(4) 0.041(2) -0.014(2) -0.0012(16) 0.0045(19)
C25 0.0207(17) 0.061(3) 0.034(2) -0.0089(18) -0.0019(17) -0.006(2)
C26 0.0208(17) 0.0340(18) 0.0303(18) -0.0078(15) 0.0005(14) -0.0052(15)
C27 0.0172(16) 0.038(2) 0.0236(17) 0.0089(15) -0.0004(13) 0.0061(14)
C28 0.0249(17) 0.050(2) 0.0211(17) 0.0099(15) -0.0073(14) -0.0093(16)
C29 0.048(2) 0.035(2) 0.0268(18) 0.0050(16) -0.0030(17) 0.0119(18)
C31 0.0159(14) 0.0177(14) 0.0222(16) -0.0006(12) 0.0012(12) 0.0021(11)
C32 0.0225(14) 0.0187(14) 0.0202(15) -0.0006(14) 0.0048(14) 0.0019(11)
C33 0.0220(15) 0.0233(15) 0.0318(17) -0.0060(16) 0.0019(15) -0.0017(12)
C34 0.0263(18) 0.0220(17) 0.038(2) 0.0004(15) 0.0093(15) -0.0025(14)
C35 0.0280(18) 0.0260(18) 0.0305(19) 0.0073(15) 0.0097(14) 0.0045(14)
C36 0.0213(16) 0.0259(17) 0.0246(17) 0.0035(13) 0.0007(13) 0.0050(13)
C37 0.0164(14) 0.0202(16) 0.0215(16) -0.0012(13) -0.0023(12) 0.0034(12)
C38 0.0209(15) 0.0230(15) 0.0242(16) -0.0029(12) -0.0021(13) 0.0026(13)
C39 0.034(2) 0.056(3) 0.038(2) 0.0125(19) 0.0113(19) 0.018(2)
C110 0.062(3) 0.027(2) 0.039(2) -0.0031(17) -0.010(2) 0.0148(18)
C111 0.0276(19) 0.032(2) 0.064(3) -0.007(2) 0.0201(19) -0.0014(16)
C131 0.026(2) 0.033(2) 0.061(3) -0.005(2) 0.0087(18) -0.0087(16)
C151 0.040(2) 0.055(3) 0.052(3) 0.030(2) 0.007(2) 0.011(2)
C210 0.092(4) 0.117(5) 0.036(3) 0.025(3) -0.018(3) -0.073(4)
C211 0.041(2) 0.090(4) 0.032(2) 0.022(2) 0.0120(19) 0.025(3)
C231 0.043(3) 0.088(4) 0.072(4) -0.042(3) -0.015(2) 0.038(3)
C251 0.027(2) 0.079(4) 0.057(3) -0.016(3) -0.002(2) -0.021(2)
C310 0.0205(18) 0.038(2) 0.045(2) -0.0084(18) -0.0059(16) 0.0081(15)
C311 0.0278(18) 0.0285(19) 0.066(3) -0.016(2) 0.0082(19) 0.0022(15)
C331 0.033(2) 0.036(2) 0.039(2) -0.0110(18) 0.0013(17) -0.0116(17)
C351 0.039(2) 0.040(2) 0.044(2) 0.0201(19) 0.0097(19) 0.0038(18)
Na1 0.0281(7) 0.0267(7) 0.0284(7) -0.0004(6) 0.0077(6) -0.0057(5)
O6 0.036(4) 0.063(4) 0.053(4) 0.007(4) 0.005(3) 0.001(3)
C43 0.031(3) 0.076(4) 0.045(4) 0.015(3) -0.003(3) -0.016(3)
C44 0.028(4) 0.070(4) 0.074(5) 0.011(3) -0.027(3) -0.004(3)
O7 0.029(3) 0.037(3) 0.085(5) 0.019(3) 0.005(3) -0.001(2)
C45 0.065(5) 0.047(4) 0.127(6) 0.000(4) 0.021(5) 0.016(4)
C46 0.061(5) 0.107(6) 0.087(6) -0.029(5) 0.023(5) 0.033(5)
O8 0.045(4) 0.081(4) 0.064(4) -0.031(3) 0.024(3) -0.017(3)
C47 0.067(6) 0.121(6) 0.049(5) -0.005(4) 0.017(4) -0.009(5)
C48 0.071(5) 0.093(4) 0.050(4) 0.029(4) 0.009(3) -0.043(4)
O9 0.043(4) 0.046(4) 0.057(3) 0.018(2) -0.013(3) -0.006(3)
C49 0.085(7) 0.020(4) 0.109(5) 0.012(3) -0.031(4) 0.013(4)
C50 0.061(4) 0.025(3) 0.069(4) -0.015(2) -0.004(4) -0.007(3)
O6A 0.029(5) 0.038(5) 0.033(6) -0.025(4) -0.001(5) -0.010(4)
C43A 0.030(5) 0.090(6) 0.058(7) 0.002(6) -0.009(5) -0.019(5)
C44A 0.034(8) 0.089(7) 0.083(7) 0.021(6) -0.041(6) -0.001(6)
O7A 0.029(5) 0.051(5) 0.079(6) 0.033(5) -0.010(5) 0.006(4)
C45A 0.030(6) 0.077(8) 0.105(7) 0.026(8) 0.000(5) 0.016(6)
C46A 0.049(8) 0.125(9) 0.088(6) -0.007(8) 0.016(6) 0.028(7)
O8A 0.021(5) 0.087(6) 0.035(5) 0.005(5) 0.010(4) -0.009(4)
C47A 0.079(9) 0.091(8) 0.036(6) 0.009(5) 0.015(6) -0.026(6)
C48A 0.072(8) 0.089(7) 0.070(6) 0.035(6) 0.003(7) -0.011(6)
O9A 0.035(6) 0.027(5) 0.073(5) 0.020(4) -0.008(5) 0.001(5)
C49A 0.064(8) 0.019(6) 0.115(6) 0.005(4) -0.026(7) 0.019(6)
C50A 0.075(7) 0.032(5) 0.097(5) -0.027(5) -0.002(7) 0.008(6)
O10 0.035(3) 0.102(5) 0.025(2) -0.024(3) -0.006(3) 0.031(3)
C51 0.050(5) 0.135(7) 0.039(4) -0.015(5) 0.006(4) 0.019(6)
C52 0.052(5) 0.146(6) 0.048(5) 0.031(5) 0.017(4) 0.003(5)
O11 0.035(3) 0.070(4) 0.034(3) 0.021(3) -0.008(2) -0.015(3)
C53 0.102(8) 0.075(5) 0.065(4) 0.019(5) -0.011(6) -0.022(6)
C54 0.086(6) 0.047(4) 0.066(4) 0.016(3) 0.006(5) -0.027(4)
O12 0.050(3) 0.027(2) 0.052(3) 0.001(2) -0.015(3) -0.011(2)
C55 0.077(7) 0.041(4) 0.073(5) -0.011(4) -0.040(5) 0.001(4)
C56 0.049(4) 0.049(4) 0.048(4) 0.001(3) -0.022(3) -0.011(3)
O13 0.028(3) 0.039(2) 0.025(2) 0.004(2) -0.001(2) 0.006(2)
C57 0.051(6) 0.097(6) 0.040(3) -0.016(4) -0.029(3) 0.048(5)
C58 0.045(4) 0.148(7) 0.051(4) -0.046(5) -0.021(3) 0.051(5)
O10A 0.037(4) 0.058(5) 0.055(4) 0.003(4) -0.001(4) 0.008(3)
C51A 0.026(5) 0.081(7) 0.057(5) -0.018(5) 0.016(4) 0.022(5)
C52A 0.040(5) 0.058(6) 0.040(5) -0.015(5) 0.023(4) -0.020(4)
O11A 0.021(4) 0.057(4) 0.035(4) 0.007(4) 0.002(3) -0.018(3)
C53A 0.037(5) 0.054(4) 0.029(4) 0.024(4) -0.001(3) -0.018(4)
C54A 0.019(4) 0.048(5) 0.070(5) 0.034(5) -0.011(4) -0.001(4)
O12A 0.048(4) 0.058(5) 0.056(4) -0.009(4) 0.012(3) -0.014(4)
C55A 0.065(6) 0.052(5) 0.054(5) -0.020(4) 0.014(4) -0.026(5)
C56A 0.038(5) 0.065(5) 0.050(5) -0.018(5) 0.020(4) -0.022(5)
O13A 0.050(4) 0.072(4) 0.048(4) -0.003(4) -0.001(4) -0.011(4)
C57A 0.047(5) 0.084(6) 0.032(5) 0.009(4) -0.013(5) -0.001(5)
C58A 0.050(7) 0.083(6) 0.061(5) 0.009(5) -0.016(5) 0.012(6)

loop_
_atom_type_symbol
_atom_type_description
_atom_type_scat_dispersion_real
_atom_type_scat_dispersion_imag
_atom_type_scat_source
C C 0.0033 0.0016 'International Tables Vol C Tables 4.2.6.8 and 6.1.1.4'
H H 0.0000 0.0000 'International Tables Vol C Tables 4.2.6.8 and 6.1.1.4'
N N 0.0061 0.0033 'International Tables Vol C Tables 4.2.6.8 and 6.1.1.4'
O O 0.0106 0.0060 'International Tables Vol C Tables 4.2.6.8 and 6.1.1.4'
Na Na 0.0362 0.0249 'International Tables Vol C Tables 4.2.6.8 and 6.1.1.4'
P P 0.1023 0.0942 'International Tables Vol C Tables 4.2.6.8 and 6.1.1.4'
Nb Nb -2.0727 0.6215 'International Tables Vol C Tables 4.2.6.8 and 6.1.1.4'
W W -0.8490 6.8722 'International Tables Vol C Tables 4.2.6.8 and 6.1.1.4'

loop_
_geom_angle_atom_site_label_1
_geom_angle_atom_site_label_2
_geom_angle_atom_site_label_3
_geom_angle
C1 W1 C5 89.36(16)
C1 W1 C4 94.00(16)
C5 W1 C4 175.22(15)
C1 W1 C2 89.90(16)
C5 W1 C2 91.04(15)
C4 W1 C2 85.57(15)
C1 W1 C3 90.84(16)
C5 W1 C3 93.42(15)
C4 W1 C3 89.93(15)
C2 W1 C3 175.48(15)
C1 W1 P1 178.20(13)
C5 W1 P1 89.10(11)
C4 W1 P1 87.60(11)
C2 W1 P1 91.05(10)
C3 W1 P1 88.33(11)
N3 Nb1 N1 108.86(11)
N3 Nb1 N2 111.37(11)
N1 Nb1 N2 123.44(10)
N3 Nb1 P1 100.53(8)
N1 Nb1 P1 101.37(8)
N2 Nb1 P1 108.36(8)
C11 N1 C17 117.0(3)
C11 N1 Nb1 111.4(2)
C17 N1 Nb1 127.5(2)
Nb1 P1 W1 170.79(4)
O1 C1 W1 177.4(4)
C21 N2 C27 117.8(3)
C21 N2 Nb1 119.8(2)
C27 N2 Nb1 119.5(2)
O2 C2 W1 175.9(3)
C31 N3 C37 115.5(3)
C31 N3 Nb1 112.89(19)
C37 N3 Nb1 129.1(2)
O3 C3 W1 177.6(4)
O4 C4 W1 177.1(3)
O5 C5 W1 177.4(4)
C12 C11 C16 117.3(3)
C12 C11 N1 118.2(3)
C16 C11 N1 124.4(3)
C13 C12 C11 122.2(3)
C14 C13 C12 119.1(4)
C14 C13 C131 121.4(3)
C12 C13 C131 119.5(4)
C13 C14 C15 120.4(3)
C14 C15 C16 120.0(4)
C14 C15 C151 119.8(4)
C16 C15 C151 120.2(4)
C15 C16 C11 120.9(4)
N1 C17 C18 117.2(3)
C111 C18 C110 109.3(3)
C111 C18 C19 109.4(3)
C110 C18 C19 109.7(3)
C111 C18 C17 111.6(3)
C110 C18 C17 109.7(3)
C19 C18 C17 107.1(3)
C22 C21 N2 118.1(3)
C22 C21 C26 117.4(3)
N2 C21 C26 124.4(3)
C23 C22 C21 122.2(4)
C24 C23 C22 118.2(4)
C24 C23 C231 121.2(4)
C22 C23 C231 120.7(4)
C25 C24 C23 121.4(4)
C24 C25 C26 119.8(4)
C24 C25 C251 120.7(4)
C26 C25 C251 119.5(4)
C25 C26 C21 120.9(3)
N2 C27 C28 116.4(3)
C210 C28 C29 113.0(4)
C210 C28 C27 109.6(3)
C29 C28 C27 111.5(3)
C210 C28 C211 108.7(4)
C29 C28 C211 108.6(3)
C27 C28 C211 105.1(3)
C32 C31 C36 118.6(3)
C32 C31 N3 119.5(3)
C36 C31 N3 121.9(3)
C33 C32 C31 121.4(3)
C32 C33 C34 118.9(3)
C32 C33 C331 120.3(3)
C34 C33 C331 120.7(3)
C33 C34 C35 121.2(3)
C34 C35 C36 119.2(3)
C34 C35 C351 120.1(4)
C36 C35 C351 120.8(4)
C35 C36 C31 120.7(3)
N3 C37 C38 116.9(3)
C39 C38 C311 109.8(3)
C39 C38 C310 109.4(3)
C311 C38 C310 109.2(3)
C39 C38 C37 110.2(3)
C311 C38 C37 111.8(3)
C310 C38 C37 106.4(3)
O10A Na1 O7A 158.5(4)
O10A Na1 O11 84.3(3)
O7A Na1 O11 84.7(4)
O10A Na1 O9 84.6(3)
O7A Na1 O9 98.0(4)
O11 Na1 O9 155.0(2)
O10A Na1 O13A 73.8(3)
O7A Na1 O13A 127.0(4)
O11 Na1 O13A 106.0(3)
O9 Na1 O13A 92.3(3)
O10A Na1 O8A 125.3(3)
O7A Na1 O8A 72.4(4)
O11 Na1 O8A 144.3(3)
O9 Na1 O8A 58.1(3)
O13A Na1 O8A 69.8(3)
O10A Na1 O6A 87.9(4)
O7A Na1 O6A 73.3(4)
O11 Na1 O6A 87.3(4)
O9 Na1 O6A 70.0(4)
O13A Na1 O6A 155.9(4)
O8A Na1 O6A 110.8(5)
O10A Na1 O12 103.0(3)
O7A Na1 O12 90.6(4)
O11 Na1 O12 70.9(2)
O9 Na1 O12 133.6(2)
O13A Na1 O12 48.9(3)
O8A Na1 O12 82.1(3)
O6A Na1 O12 154.1(4)
O10A Na1 O9A 71.8(3)
O7A Na1 O9A 109.3(5)
O11 Na1 O9A 146.3(3)
O9 Na1 O9A 12.9(3)
O13A Na1 O9A 90.1(4)
O8A Na1 O9A 68.9(4)
O6A Na1 O9A 68.9(4)
O12 Na1 O9A 136.7(3)
O10A Na1 O6 90.5(3)
O7A Na1 O6 70.7(4)
O11 Na1 O6 87.6(3)
O9 Na1 O6 70.2(3)
O13A Na1 O6 157.8(3)
O8A Na1 O6 109.2(4)
O6A Na1 O6 2.6(5)
O12 Na1 O6 152.9(2)
O9A Na1 O6 69.7(4)
O10A Na1 O12A 109.4(3)
O7A Na1 O12A 77.5(4)
O11 Na1 O12A 52.0(3)
O9 Na1 O12A 152.9(3)
O13A Na1 O12A 70.8(3)
O8A Na1 O12A 95.6(4)
O6A Na1 O12A 131.6(4)
O12 Na1 O12A 22.6(2)
O9A Na1 O12A 159.0(4)
O6 Na1 O12A 130.5(3)
O10A Na1 O11A 69.9(3)
O7A Na1 O11A 95.2(4)
O11 Na1 O11A 18.1(2)
O9 Na1 O11A 138.2(3)
O13A Na1 O11A 110.7(3)
O8A Na1 O11A 162.2(4)
O6A Na1 O11A 76.3(5)
O12 Na1 O11A 85.5(2)
O9A Na1 O11A 128.4(3)
O6 Na1 O11A 77.2(3)
O12A Na1 O11A 68.8(3)
C43 O6 C50 115.8(9)
C43 O6 Na1 110.4(6)
C50 O6 Na1 115.2(6)
O6 C43 C44 115.2(7)
O7 C44 C43 105.9(7)
C45 O7 C44 115.7(8)
C45 O7 Na1 108.5(6)
C44 O7 Na1 114.6(5)
O7 C45 C46 116.6(7)
O8 C46 C45 113.0(9)
C47 O8 C46 115.6(8)
C47 O8 Na1 106.6(6)
C46 O8 Na1 115.7(5)
O8 C47 C48 118.1(8)
C47 C48 O9 110.3(7)
C49 O9 C48 111.2(8)
C49 O9 Na1 108.5(6)
C48 O9 Na1 114.2(5)
O9 C49 C50 120.2(7)
O9 C49 Na1 46.4(4)
C50 C49 Na1 84.9(5)
O6 C50 C49 107.9(8)
C50A O6A C43A 111.8(15)
C50A O6A Na1 111.0(9)
C43A O6A Na1 114.2(9)
O6A C43A C44A 107.1(12)
O7A C44A C43A 121.0(13)
O7A C44A Na1 46.6(7)
C43A C44A Na1 83.6(8)
C44A O7A C45A 114.1(15)
C44A O7A Na1 107.2(10)
C45A O7A Na1 116.4(9)
O7A C45A C46A 110.8(13)
O8A C46A C45A 120.1(14)
C47A O8A C46A 118.3(14)
C47A O8A Na1 117.1(8)
C46A O8A Na1 108.5(9)
O8A C47A C48A 116.9(12)
O9A C48A C47A 121.3(13)
C48A O9A C49A 118.8(15)
C48A O9A Na1 111.7(9)
C49A O9A Na1 117.2(9)
O9A C49A C50A 112.6(14)
O6A C50A C49A 123.6(13)
C58 O10 C51 118.6(10)
C58 O10 Na1 114.7(4)
C51 O10 Na1 104.0(6)
O10 C51 C52 116.5(9)
O11 C52 C51 113.3(10)
C53 O11 C52 112.6(10)
C53 O11 Na1 112.6(7)
C52 O11 Na1 116.1(6)
O11 C53 C54 118.7(10)
O12 C54 C53 114.3(9)
C55 O12 C54 114.1(8)
C55 O12 Na1 115.2(5)
C54 O12 Na1 114.5(5)
O12 C55 C56 117.0(9)
O13 C56 C55 111.7(7)
C57 O13 C56 110.9(8)
C57 O13 Na1 112.4(4)
C56 O13 Na1 113.8(4)
O13 C57 C58 115.5(7)
O10 C58 C57 114.5(8)
C58A O10A C51A 115.4(11)
C58A O10A Na1 105.1(8)
C51A O10A Na1 115.9(6)
O10A C51A C52A 112.0(10)
O11A C52A C51A 111.7(9)
C52A O11A C53A 109.6(9)
C52A O11A Na1 111.9(7)
C53A O11A Na1 111.7(6)
O11A C53A C54A 106.7(9)
O12A C54A C53A 110.6(9)
C54A O12A C55A 121.1(10)
C54A O12A Na1 108.0(8)
C55A O12A Na1 109.2(7)
O12A C55A C56A 109.1(11)
O13A C56A C55A 110.5(11)
C56A O13A C57A 120.0(11)
C56A O13A Na1 109.8(8)
C57A O13A Na1 109.9(7)
O13A C57A C58A 111.5(12)
O10A C58A C57A 115.2(11)
O10A C58A Na1 48.4(6)
C57A C58A Na1 81.6(8)

loop_
_geom_bond_atom_site_label_1
_geom_bond_atom_site_label_2
_geom_bond_distance
W1 C1 1.974(4)
W1 C5 2.031(4)
W1 C4 2.031(4)
W1 C2 2.032(4)
W1 C3 2.042(4)
W1 P1 2.5394(8)
Nb1 N3 2.026(3)
Nb1 N1 2.057(3)
Nb1 N2 2.093(3)
Nb1 P1 2.2005(8)
N1 C11 1.423(4)
N1 C17 1.477(4)
O1 C1 1.163(5)
N2 C21 1.405(4)
N2 C27 1.476(4)
C2 O2 1.142(5)
N3 C31 1.435(4)
N3 C37 1.476(4)
C3 O3 1.145(5)
O4 C4 1.152(5)
O5 C5 1.154(5)
C11 C12 1.405(5)
C11 C16 1.405(5)
C12 C13 1.389(5)
C13 C14 1.388(6)
C13 C131 1.515(6)
C14 C15 1.392(6)
C15 C16 1.397(5)
C15 C151 1.508(6)
C17 C18 1.536(5)
C18 C111 1.518(5)
C18 C110 1.518(5)
C18 C19 1.532(5)
C21 C22 1.399(5)
C21 C26 1.410(5)
C22 C23 1.396(5)
C23 C24 1.390(7)
C23 C231 1.510(6)
C24 C25 1.378(6)
C25 C26 1.390(5)
C25 C251 1.521(6)
C27 C28 1.552(5)
C28 C210 1.502(6)
C28 C29 1.516(5)
C28 C211 1.560(6)
C31 C32 1.397(5)
C31 C36 1.399(5)
C32 C33 1.389(4)
C33 C34 1.389(5)
C33 C331 1.514(5)
C34 C35 1.392(6)
C35 C36 1.397(5)
C35 C351 1.514(5)
C37 C38 1.544(4)
C38 C39 1.525(5)
C38 C311 1.526(5)
C38 C310 1.532(5)
Na1 O10A 2.333(8)
Na1 O7A 2.337(15)
Na1 O11 2.357(6)
Na1 O9 2.381(8)
Na1 O13A 2.382(8)
Na1 O8A 2.400(11)
Na1 O6A 2.401(13)
Na1 O12 2.413(5)
Na1 O9A 2.451(13)
Na1 O6 2.452(10)
Na1 O12A 2.458(9)
Na1 O11A 2.490(8)
O6 C43 1.408(9)
O6 C50 1.415(10)
C43 C44 1.446(10)
C44 O7 1.407(9)
O7 C45 1.399(9)
C45 C46 1.417(11)
C46 O8 1.405(10)
O8 C47 1.371(10)
C47 C48 1.419(11)
C48 O9 1.419(9)
O9 C49 1.391(9)
C49 C50 1.434(10)
O6A C50A 1.378(12)
O6A C43A 1.421(13)
C43A C44A 1.464(14)
C44A O7A 1.418(13)
O7A C45A 1.420(13)
C45A C46A 1.448(14)
C46A O8A 1.400(13)
O8A C47A 1.357(12)
C47A C48A 1.383(14)
C48A O9A 1.362(12)
O9A C49A 1.374(13)
C49A C50A 1.393(14)
O10 C58 1.401(8)
O10 C51 1.406(10)
C51 C52 1.433(12)
C52 O11 1.372(9)
O11 C53 1.372(11)
C53 C54 1.439(12)
C54 O12 1.401(9)
O12 C55 1.381(10)
C55 C56 1.431(11)
C56 O13 1.414(8)
O13 C57 1.405(9)
C57 C58 1.439(11)
O10A C58A 1.390(11)
O10A C51A 1.422(11)
C51A C52A 1.484(13)
C52A O11A 1.406(12)
O11A C53A 1.426(10)
C53A C54A 1.491(12)
C54A O12A 1.376(12)
O12A C55A 1.419(11)
C55A C56A 1.471(13)
C56A O13A 1.396(13)
O13A C57A 1.396(11)
C57A C58A 1.449(13)
